data_4066151
loop_
_publ_author_name
'Al Thagfi, Jameel'
'Dastgir, Sarim'
'Lough, Alan J.'
'Lavoie, Gino G.'

_publ_section_title
;
 Synthesis and Structural Characterization of the First Copper(I)
 Complexes with Bis(imino)-N-heterocyclic Carbene NCN Pincer Ligands
;
_journal_issue 14
_journal_name_full Organometallics
_journal_page_first 3133
_journal_paper_doi 10.1021/om100321n
_journal_volume 29
_journal_year 2010
_chemical_formula_moiety 'C23 H27 N4, C2 H3 N, Cl'
_chemical_formula_sum 'C25 H30 Cl N5'
_chemical_formula_weight 435.99
_chemical_name_systematic
; 
 ? 
;
_space_group_IT_number 2
_symmetry_cell_setting triclinic
_symmetry_space_group_name_Hall '-P 1'
_symmetry_space_group_name_H-M 'P -1'
_atom_sites_solution_hydrogens geom
_atom_sites_solution_primary direct
_atom_sites_solution_secondary difmap
_audit_creation_method SHELXL-97
_cell_angle_alpha 111.193(4)
_cell_angle_beta 91.473(4)
_cell_angle_gamma 115.376(3)
_cell_formula_units_Z 2
_cell_length_a 11.2342(8)
_cell_length_b 11.2603(9)
_cell_length_c 11.4874(6)
_cell_measurement_reflns_used 5856
_cell_measurement_temperature 150(1)
_cell_measurement_theta_max 27.5
_cell_measurement_theta_min 2.6
_cell_volume 1195.68(15)
_computing_cell_refinement 'Denzo-SMN (Otwinowski & Minor, 1997)'
_computing_data_collection 'Collect (Nonius B.V., 1997-2002)'
_computing_data_reduction Denzo-SMN
_computing_molecular_graphics 'PLATON (Spek, 2009)'
_computing_publication_material 'SHELXTL V6.1 (Sheldrick, 2008)'
_computing_structure_refinement 'SHELXS-97 (Sheldrick, 1990)'
_computing_structure_solution 'SIR-92 (Altomare et al., 1994)'
_diffrn_ambient_temperature 150(1)
_diffrn_detector_area_resol_mean 9
_diffrn_measured_fraction_theta_full 0.980
_diffrn_measured_fraction_theta_max 0.980
_diffrn_measurement_device_type 'Nonius KappaCCD'
_diffrn_measurement_method '\f scans and \w scans with \k offsets'
_diffrn_radiation_monochromator graphite
_diffrn_radiation_source 'fine-focus sealed tube'
_diffrn_radiation_type MoK\a
_diffrn_radiation_wavelength 0.71073
_diffrn_reflns_av_R_equivalents 0.0742
_diffrn_reflns_av_sigmaI/netI 0.1146
_diffrn_reflns_limit_h_max 14
_diffrn_reflns_limit_h_min -14
_diffrn_reflns_limit_k_max 14
_diffrn_reflns_limit_k_min -14
_diffrn_reflns_limit_l_max 14
_diffrn_reflns_limit_l_min -13
_diffrn_reflns_number 10835
_diffrn_reflns_theta_full 27.48
_diffrn_reflns_theta_max 27.48
_diffrn_reflns_theta_min 2.60
_exptl_absorpt_coefficient_mu 0.181
_exptl_absorpt_correction_T_max 1.088
_exptl_absorpt_correction_T_min 0.517
_exptl_absorpt_correction_type multi-scan
_exptl_absorpt_process_details
;
multi-scan from symmetry-related measurements 
 Sortav (Blessing 1995)
;
_exptl_crystal_colour colourless
_exptl_crystal_density_diffrn 1.211
_exptl_crystal_density_method 'not measured'
_exptl_crystal_description block
_exptl_crystal_F_000 464
_exptl_crystal_size_max 0.30
_exptl_crystal_size_mid 0.30
_exptl_crystal_size_min 0.20
_refine_diff_density_max 0.333
_refine_diff_density_min -0.340
_refine_diff_density_rms 0.063
_refine_ls_extinction_method none
_refine_ls_goodness_of_fit_ref 0.994
_refine_ls_hydrogen_treatment constr
_refine_ls_matrix_type full
_refine_ls_number_parameters 287
_refine_ls_number_reflns 5385
_refine_ls_number_restraints 0
_refine_ls_restrained_S_all 0.994
_refine_ls_R_factor_all 0.1416
_refine_ls_R_factor_gt 0.0626
_refine_ls_shift/su_max 0.000
_refine_ls_shift/su_mean 0.000
_refine_ls_structure_factor_coef Fsqd
_refine_ls_weighting_details 'calc w=1/[\s^2^(Fo^2^)+(0.0755P)^2^] where P=(Fo^2^+2Fc^2^)/3'
_refine_ls_weighting_scheme calc
_refine_ls_wR_factor_gt 0.1367
_refine_ls_wR_factor_ref 0.1717
_reflns_number_gt 2866
_reflns_number_total 5385
_reflns_threshold_expression I>2\s(I)
_cod_data_source_file om100321n_si_002.cif
_cod_data_source_block k1074g
_cod_depositor_comments
;
The following automatic conversions were performed:

'_symmetry_cell_setting' value 'Triclinic' changed to 'triclinic'
according to /home/saulius/struct/CIF-dictionaries/cif_core.dic
dictionary named 'cif_core.dic' version 2.4.1 from 2010-06-29.

Automatic conversion script
Id: cif_fix_values 1715 2011-07-08 13:25:40Z adriana 
;
_cod_original_cell_volume 1195.68(14)
_cod_database_code 4066151

loop_
_symmetry_equiv_pos_as_xyz
'x, y, z'
'-x, -y, -z'

loop_
_atom_site_label
_atom_site_type_symbol
_atom_site_fract_x
_atom_site_fract_y
_atom_site_fract_z
_atom_site_U_iso_or_equiv
_atom_site_adp_type
_atom_site_occupancy
_atom_site_symmetry_multiplicity
_atom_site_calc_flag
_atom_site_refinement_flags
C1 C 0.7004(2) 0.1236(3) 0.2262(2) 0.0264(6) Uani 1 1 d .
H1 H 0.6479 0.0837 0.1427 0.032 Uiso 1 1 calc R
C2 C 0.8452(3) 0.2784(3) 0.4122(2) 0.0302(7) Uani 1 1 d .
H2 H 0.9107 0.3658 0.4790 0.036 Uiso 1 1 calc R
C3 C 0.7888(3) 0.1476(3) 0.4137(2) 0.0309(7) Uani 1 1 d .
H3 H 0.8070 0.1246 0.4817 0.037 Uiso 1 1 calc R
C4 C 0.8284(3) 0.3766(3) 0.2519(2) 0.0254(6) Uani 1 1 d .
C5 C 0.7533(3) 0.3316(3) 0.1220(2) 0.0338(7) Uani 1 1 d .
H5A H 0.7822 0.4157 0.1015 0.051 Uiso 1 1 calc R
H5B H 0.6564 0.2902 0.1200 0.051 Uiso 1 1 calc R
H5C H 0.7720 0.2592 0.0591 0.051 Uiso 1 1 calc R
C6 C 0.6097(2) -0.0991(3) 0.2650(2) 0.0258(6) Uani 1 1 d .
C7 C 0.4951(3) -0.1691(3) 0.1542(2) 0.0341(7) Uani 1 1 d .
H7A H 0.4356 -0.2682 0.1429 0.051 Uiso 1 1 calc R
H7B H 0.5300 -0.1704 0.0767 0.051 Uiso 1 1 calc R
H7C H 0.4442 -0.1146 0.1701 0.051 Uiso 1 1 calc R
C8 C 0.5589(3) -0.2913(3) 0.3230(2) 0.0273(6) Uani 1 1 d .
C9 C 0.4923(3) -0.3074(3) 0.4216(2) 0.0327(7) Uani 1 1 d .
C10 C 0.4162(3) -0.4470(3) 0.4130(3) 0.0409(8) Uani 1 1 d .
H10 H 0.3668 -0.4616 0.4768 0.049 Uiso 1 1 calc R
C11 C 0.4114(3) -0.5645(3) 0.3131(3) 0.0463(9) Uani 1 1 d .
H11 H 0.3597 -0.6587 0.3092 0.056 Uiso 1 1 calc R
C12 C 0.4813(3) -0.5455(3) 0.2194(3) 0.0401(8) Uani 1 1 d .
H12 H 0.4781 -0.6270 0.1518 0.048 Uiso 1 1 calc R
C13 C 0.5572(3) -0.4079(3) 0.2218(2) 0.0324(7) Uani 1 1 d .
C14 C 0.5068(3) -0.1776(3) 0.5343(3) 0.0457(8) Uani 1 1 d .
H14A H 0.6026 -0.1077 0.5684 0.069 Uiso 1 1 calc R
H14B H 0.4678 -0.2072 0.6007 0.069 Uiso 1 1 calc R
H14C H 0.4594 -0.1332 0.5074 0.069 Uiso 1 1 calc R
C15 C 0.6408(3) -0.3868(3) 0.1234(3) 0.0373(7) Uani 1 1 d .
H15A H 0.6090 -0.3462 0.0750 0.056 Uiso 1 1 calc R
H15B H 0.6322 -0.4799 0.0650 0.056 Uiso 1 1 calc R
H15C H 0.7356 -0.3204 0.1664 0.056 Uiso 1 1 calc R
C16 C 0.9690(3) 0.6224(3) 0.3025(2) 0.0291(6) Uani 1 1 d .
C17 C 0.9293(3) 0.7268(3) 0.3646(2) 0.0317(7) Uani 1 1 d .
C18 C 0.9844(3) 0.8529(3) 0.3436(3) 0.0379(7) Uani 1 1 d .
H18 H 0.9558 0.9237 0.3810 0.045 Uiso 1 1 calc R
C19 C 1.0799(3) 0.8763(3) 0.2692(3) 0.0407(8) Uani 1 1 d .
H19 H 1.1175 0.9634 0.2574 0.049 Uiso 1 1 calc R
C20 C 1.1207(3) 0.7735(3) 0.2124(3) 0.0404(8) Uani 1 1 d .
H20 H 1.1869 0.7911 0.1622 0.048 Uiso 1 1 calc R
C21 C 1.0658(3) 0.6427(3) 0.2272(2) 0.0336(7) Uani 1 1 d .
C22 C 0.8341(3) 0.7069(3) 0.4533(3) 0.0384(7) Uani 1 1 d .
H22A H 0.7490 0.6187 0.4070 0.058 Uiso 1 1 calc R
H22B H 0.8166 0.7899 0.4857 0.058 Uiso 1 1 calc R
H22C H 0.8743 0.6990 0.5250 0.058 Uiso 1 1 calc R
C23 C 1.1121(3) 0.5323(3) 0.1671(3) 0.0457(8) Uani 1 1 d .
H23A H 1.1359 0.5036 0.2316 0.068 Uiso 1 1 calc R
H23B H 1.1913 0.5734 0.1326 0.068 Uiso 1 1 calc R
H23C H 1.0395 0.4476 0.0977 0.068 Uiso 1 1 calc R
C1S C 1.0588(3) 0.1731(4) 0.1299(3) 0.0477(8) Uani 1 1 d .
C2S C 1.1440(3) 0.1969(4) 0.0400(3) 0.0511(9) Uani 1 1 d .
H2S1 H 1.1943 0.1424 0.0308 0.077 Uiso 1 1 calc R
H2S2 H 1.2075 0.3000 0.0714 0.077 Uiso 1 1 calc R
H2S3 H 1.0881 0.1645 -0.0431 0.077 Uiso 1 1 calc R
N1 N 0.7900(2) 0.2621(2) 0.29447(18) 0.0253(5) Uani 1 1 d .
N2 N 0.6984(2) 0.0516(2) 0.29713(18) 0.0255(5) Uani 1 1 d .
N3 N 0.9198(2) 0.4977(2) 0.33034(19) 0.0289(5) Uani 1 1 d .
N4 N 0.6411(2) -0.1468(2) 0.33772(19) 0.0279(5) Uani 1 1 d .
N1S N 0.9915(3) 0.1525(4) 0.2006(3) 0.0691(9) Uani 1 1 d .
Cl1 Cl 0.62520(8) -0.06194(8) -0.09924(6) 0.0390(2) Uani 1 1 d .

loop_
_atom_site_aniso_label
_atom_site_aniso_U_11
_atom_site_aniso_U_22
_atom_site_aniso_U_33
_atom_site_aniso_U_23
_atom_site_aniso_U_13
_atom_site_aniso_U_12
C1 0.0261(14) 0.0255(16) 0.0259(13) 0.0109(12) 0.0055(11) 0.0102(12)
C2 0.0317(15) 0.0266(16) 0.0218(13) 0.0060(12) -0.0028(11) 0.0084(13)
C3 0.0311(15) 0.0258(16) 0.0280(14) 0.0112(12) -0.0016(11) 0.0070(13)
C4 0.0285(15) 0.0245(15) 0.0249(13) 0.0113(12) 0.0070(11) 0.0129(13)
C5 0.0418(17) 0.0282(17) 0.0266(14) 0.0104(12) 0.0006(12) 0.0135(14)
C6 0.0265(14) 0.0218(15) 0.0269(13) 0.0078(12) 0.0085(11) 0.0111(12)
C7 0.0299(16) 0.0263(16) 0.0379(15) 0.0111(13) -0.0030(12) 0.0087(13)
C8 0.0279(15) 0.0233(15) 0.0313(14) 0.0137(12) 0.0007(11) 0.0110(12)
C9 0.0348(16) 0.0348(18) 0.0311(14) 0.0171(13) 0.0081(12) 0.0155(14)
C10 0.0407(18) 0.040(2) 0.0435(17) 0.0249(16) 0.0095(14) 0.0142(15)
C11 0.051(2) 0.0299(18) 0.0468(19) 0.0210(16) -0.0053(15) 0.0064(16)
C12 0.053(2) 0.0270(17) 0.0369(16) 0.0098(14) -0.0022(14) 0.0197(15)
C13 0.0376(17) 0.0291(17) 0.0289(14) 0.0104(13) -0.0009(12) 0.0160(14)
C14 0.057(2) 0.048(2) 0.0402(17) 0.0214(16) 0.0200(14) 0.0279(17)
C15 0.0411(17) 0.0367(18) 0.0365(15) 0.0102(14) 0.0063(13) 0.0245(15)
C16 0.0317(15) 0.0208(15) 0.0271(14) 0.0094(12) -0.0011(11) 0.0065(13)
C17 0.0312(15) 0.0270(16) 0.0297(14) 0.0114(13) -0.0022(11) 0.0085(13)
C18 0.0431(18) 0.0273(17) 0.0342(15) 0.0088(13) -0.0046(13) 0.0128(14)
C19 0.0458(19) 0.0267(17) 0.0409(17) 0.0181(14) -0.0007(14) 0.0067(15)
C20 0.0392(18) 0.0379(19) 0.0360(16) 0.0186(15) 0.0069(13) 0.0087(15)
C21 0.0342(16) 0.0282(17) 0.0305(14) 0.0113(13) 0.0039(12) 0.0087(13)
C22 0.0346(17) 0.0355(18) 0.0416(16) 0.0139(14) 0.0043(13) 0.0154(14)
C23 0.0457(19) 0.0362(19) 0.0519(18) 0.0178(16) 0.0207(15) 0.0163(16)
C1S 0.045(2) 0.041(2) 0.052(2) 0.0109(17) 0.0063(17) 0.0238(17)
C2S 0.054(2) 0.048(2) 0.0481(18) 0.0146(17) 0.0094(16) 0.0261(18)
N1 0.0263(12) 0.0195(12) 0.0257(11) 0.0103(10) 0.0025(9) 0.0064(10)
N2 0.0260(12) 0.0215(12) 0.0261(11) 0.0091(10) 0.0032(9) 0.0095(10)
N3 0.0299(13) 0.0218(13) 0.0306(12) 0.0119(10) 0.0029(10) 0.0076(11)
N4 0.0327(13) 0.0236(13) 0.0271(11) 0.0111(10) 0.0059(9) 0.0126(11)
N1S 0.061(2) 0.069(2) 0.074(2) 0.0245(19) 0.0275(18) 0.0316(18)
Cl1 0.0516(5) 0.0341(4) 0.0345(4) 0.0126(3) 0.0103(3) 0.0241(4)

loop_
_atom_type_symbol
_atom_type_description
_atom_type_scat_dispersion_real
_atom_type_scat_dispersion_imag
_atom_type_scat_source
C C 0.0033 0.0016 'International Tables Vol C Tables 4.2.6.8 and 6.1.1.4'
H H 0.0000 0.0000 'International Tables Vol C Tables 4.2.6.8 and 6.1.1.4'
N N 0.0061 0.0033 'International Tables Vol C Tables 4.2.6.8 and 6.1.1.4'
Cl Cl 0.1484 0.1585 'International Tables Vol C Tables 4.2.6.8 and 6.1.1.4'

loop_
_geom_angle_atom_site_label_1
_geom_angle_atom_site_label_2
_geom_angle_atom_site_label_3
_geom_angle
N2 C1 N1 107.3(2)
C3 C2 N1 107.0(2)
C2 C3 N2 107.2(2)
N3 C4 N1 114.9(2)
N3 C4 C5 130.8(2)
N1 C4 C5 114.3(2)
N4 C6 N2 114.2(2)
N4 C6 C7 131.5(2)
N2 C6 C7 114.3(2)
C9 C8 C13 122.5(2)
C9 C8 N4 116.2(2)
C13 C8 N4 120.9(2)
C10 C9 C8 117.6(3)
C10 C9 C14 121.8(3)
C8 C9 C14 120.6(3)
C11 C10 C9 121.0(3)
C12 C11 C10 120.3(3)
C11 C12 C13 121.2(3)
C8 C13 C12 117.3(3)
C8 C13 C15 121.7(2)
C12 C13 C15 120.9(3)
C17 C16 C21 122.8(2)
C17 C16 N3 117.6(2)
C21 C16 N3 119.2(3)
C16 C17 C18 117.6(3)
C16 C17 C22 121.4(2)
C18 C17 C22 121.0(3)
C19 C18 C17 121.1(3)
C20 C19 C18 120.1(3)
C19 C20 C21 121.2(3)
C16 C21 C20 117.1(3)
C16 C21 C23 121.8(2)
C20 C21 C23 121.0(3)
N1S C1S C2S 179.1(4)
C1 N1 C2 109.3(2)
C1 N1 C4 125.9(2)
C2 N1 C4 124.7(2)
C1 N2 C3 109.2(2)
C1 N2 C6 126.5(2)
C3 N2 C6 124.2(2)
C4 N3 C16 121.7(2)
C6 N4 C8 120.9(2)

loop_
_geom_bond_atom_site_label_1
_geom_bond_atom_site_label_2
_geom_bond_distance
C1 N2 1.335(3)
C1 N1 1.339(3)
C2 C3 1.338(4)
C2 N1 1.389(3)
C3 N2 1.392(3)
C4 N3 1.261(3)
C4 N1 1.441(3)
C4 C5 1.489(3)
C6 N4 1.258(3)
C6 N2 1.445(3)
C6 C7 1.490(3)
C8 C9 1.396(4)
C8 C13 1.397(4)
C8 N4 1.426(3)
C9 C10 1.394(4)
C9 C14 1.502(4)
C10 C11 1.381(4)
C11 C12 1.373(4)
C12 C13 1.401(4)
C13 C15 1.507(4)
C16 C17 1.396(4)
C16 C21 1.400(4)
C16 N3 1.431(3)
C17 C18 1.400(4)
C17 C22 1.500(4)
C18 C19 1.385(4)
C19 C20 1.378(4)
C20 C21 1.410(4)
C21 C23 1.499(4)
C1S N1S 1.142(4)
C1S C2S 1.443(5)
